data_4118350
loop_
_publ_author_name
'Tzu-Pin Lin'
'Fran\,cois P. Gabba\"i'

_publ_section_title
;
 Two-Electron Redox Chemistry at the Dinuclear Core of a TePt Platform:
 Chlorine Photoreductive Elimination and Isolation of a TeVPtI Complex
;
_journal_name_full 'Journal of the American Chemical Society'
_journal_page_first 12230
_journal_page_last 12238
_journal_paper_doi 10.1021/ja3046074
_journal_volume 134
_journal_year 2012
_chemical_formula_sum 'C37 H30 Cl4 P2 Pt Te'
_chemical_formula_weight 1001.04
_chemical_name_common tep2ptcl2
_chemical_name_systematic
; 
 ? 
;
_space_group_IT_number 14
_symmetry_cell_setting monoclinic
_symmetry_space_group_name_Hall '-P 2ybc'
_symmetry_space_group_name_H-M 'P 1 21/c 1'
_atom_sites_solution_hydrogens geom
_atom_sites_solution_primary direct
_atom_sites_solution_secondary difmap
_audit_creation_method SHELXL-97
_cell_angle_alpha 90.00
_cell_angle_beta 115.056(6)
_cell_angle_gamma 90.00
_cell_formula_units_Z 4
_cell_length_a 9.347(2)
_cell_length_b 38.247(8)
_cell_length_c 11.0355(19)
_cell_measurement_temperature 110(2)
_cell_volume 3573.9(12)
_computing_cell_refinement 'Bruker APEX'
_computing_data_collection 'Bruker APEX'
_computing_data_reduction 'Bruker APEX'
_computing_molecular_graphics 'Bruker SHELXTL'
_computing_publication_material 'Bruker SHELXTL'
_computing_structure_refinement 'SHELXL-97 (Sheldrick, 2008)'
_computing_structure_solution 'SHELXS-97 (Sheldrick, 2008)'
_diffrn_ambient_temperature 110(2)
_diffrn_measured_fraction_theta_full 1.000
_diffrn_measured_fraction_theta_max 1.000
_diffrn_measurement_device_type 'CCD area detector'
_diffrn_measurement_method 'phi and omega scans'
_diffrn_radiation_monochromator graphite
_diffrn_radiation_source 'fine-focus sealed tube'
_diffrn_radiation_type MoK\a
_diffrn_radiation_wavelength 0.71073
_diffrn_reflns_av_R_equivalents 0.0381
_diffrn_reflns_av_sigmaI/netI 0.0262
_diffrn_reflns_limit_h_max 11
_diffrn_reflns_limit_h_min -11
_diffrn_reflns_limit_k_max 45
_diffrn_reflns_limit_k_min -45
_diffrn_reflns_limit_l_max 13
_diffrn_reflns_limit_l_min -13
_diffrn_reflns_number 34282
_diffrn_reflns_theta_full 25.00
_diffrn_reflns_theta_max 25.00
_diffrn_reflns_theta_min 2.11
_exptl_absorpt_coefficient_mu 5.141
_exptl_absorpt_correction_T_max 0.5330
_exptl_absorpt_correction_T_min 0.4580
_exptl_absorpt_correction_type multi-scan
_exptl_absorpt_process_details sadabs
_exptl_crystal_colour yellow
_exptl_crystal_density_diffrn 1.860
_exptl_crystal_description block
_exptl_crystal_F_000 1920
_exptl_crystal_size_max 0.18
_exptl_crystal_size_mid 0.16
_exptl_crystal_size_min 0.14
_refine_diff_density_max 1.172
_refine_diff_density_min -1.082
_refine_diff_density_rms 0.101
_refine_ls_extinction_method none
_refine_ls_goodness_of_fit_ref 1.002
_refine_ls_hydrogen_treatment constr
_refine_ls_matrix_type full
_refine_ls_number_parameters 406
_refine_ls_number_reflns 6293
_refine_ls_number_restraints 0
_refine_ls_restrained_S_all 1.002
_refine_ls_R_factor_all 0.0302
_refine_ls_R_factor_gt 0.0271
_refine_ls_shift/su_max 0.001
_refine_ls_shift/su_mean 0.000
_refine_ls_structure_factor_coef Fsqd
_refine_ls_weighting_details 'calc w=1/[\s^2^(Fo^2^)+(0.0130P)^2^+19.0000P] where P=(Fo^2^+2Fc^2^)/3'
_refine_ls_weighting_scheme calc
_refine_ls_wR_factor_gt 0.0549
_refine_ls_wR_factor_ref 0.0562
_reflns_number_gt 5864
_reflns_number_total 6293
_reflns_threshold_expression >2sigma(I)
_cod_data_source_file ja3046074_si_002_1.cif
_cod_data_source_block 1
_cod_database_code 4118350

loop_
_symmetry_equiv_pos_as_xyz
'x, y, z'
'-x, y+1/2, -z+1/2'
'-x, -y, -z'
'x, -y-1/2, z-1/2'

loop_
_atom_site_label
_atom_site_type_symbol
_atom_site_fract_x
_atom_site_fract_y
_atom_site_fract_z
_atom_site_U_iso_or_equiv
_atom_site_adp_type
_atom_site_occupancy
_atom_site_symmetry_multiplicity
_atom_site_calc_flag
_atom_site_refinement_flags
Pt1 Pt 0.225467(19) 0.133936(4) 0.920161(16) 0.01348(5) Uani 1 1 d .
Te1 Te -0.00640(3) 0.100205(7) 0.75235(3) 0.01459(7) Uani 1 1 d .
Cl1 Cl 0.42878(13) 0.16537(3) 1.08634(11) 0.0247(3) Uani 1 1 d .
Cl2 Cl -0.29491(14) 0.06027(3) 0.52778(12) 0.0253(3) Uani 1 1 d .
Cl3 Cl 0.22766(19) 0.12251(4) 1.4188(2) 0.0630(5) Uani 1 1 d .
Cl4 Cl 0.5226(2) 0.14657(4) 1.63257(15) 0.0533(4) Uani 1 1 d .
P1 P 0.35670(13) 0.08160(3) 0.96016(11) 0.0140(2) Uani 1 1 d .
P2 P 0.07868(13) 0.18305(3) 0.83520(11) 0.0156(2) Uani 1 1 d .
C7 C 0.3056(5) 0.05115(12) 1.0616(4) 0.0168(9) Uani 1 1 d .
C8 C 0.3373(6) 0.06055(13) 1.1931(4) 0.0233(10) Uani 1 1 d .
H8A H 0.3823 0.0827 1.2267 0.028 Uiso 1 1 calc R
C9 C 0.3033(6) 0.03771(14) 1.2742(5) 0.0284(11) Uani 1 1 d .
H9A H 0.3270 0.0441 1.3639 0.034 Uiso 1 1 calc R
C10 C 0.2348(5) 0.00558(13) 1.2256(5) 0.0260(11) Uani 1 1 d .
H10A H 0.2117 -0.0100 1.2820 0.031 Uiso 1 1 calc R
C11 C 0.2000(6) -0.00388(12) 1.0952(5) 0.0260(11) Uani 1 1 d .
H11A H 0.1520 -0.0258 1.0618 0.031 Uiso 1 1 calc R
C12 C 0.2354(5) 0.01884(12) 1.0124(5) 0.0212(10) Uani 1 1 d .
H12A H 0.2118 0.0123 0.9229 0.025 Uiso 1 1 calc R
C13 C 0.5704(5) 0.08306(11) 1.0298(4) 0.0163(9) Uani 1 1 d .
C18 C 0.6667(5) 0.06238(13) 1.1375(5) 0.0245(11) Uani 1 1 d .
H18A H 0.6215 0.0470 1.1792 0.029 Uiso 1 1 calc R
C17 C 0.8296(6) 0.06453(15) 1.1830(5) 0.0355(13) Uani 1 1 d .
H17A H 0.8963 0.0506 1.2566 0.043 Uiso 1 1 calc R
C16 C 0.8952(6) 0.08687(15) 1.1219(6) 0.0357(13) Uani 1 1 d .
H16A H 1.0067 0.0879 1.1530 0.043 Uiso 1 1 calc R
C15 C 0.8004(6) 0.10760(14) 1.0162(6) 0.0333(13) Uani 1 1 d .
H15A H 0.8463 0.1230 0.9749 0.040 Uiso 1 1 calc R
C14 C 0.6387(6) 0.10590(12) 0.9706(5) 0.0239(10) Uani 1 1 d .
H14A H 0.5732 0.1204 0.8984 0.029 Uiso 1 1 calc R
C2 C 0.2938(5) 0.06040(11) 0.7969(4) 0.0156(9) Uani 1 1 d .
C3 C 0.3910(5) 0.03695(12) 0.7697(5) 0.0203(10) Uani 1 1 d .
H3A H 0.4953 0.0327 0.8352 0.024 Uiso 1 1 calc R
C4 C 0.3362(6) 0.01975(12) 0.6473(4) 0.0213(10) Uani 1 1 d .
H4A H 0.4031 0.0041 0.6285 0.026 Uiso 1 1 calc R
C5 C 0.1832(5) 0.02563(12) 0.5531(4) 0.0208(10) Uani 1 1 d .
H5A H 0.1452 0.0136 0.4701 0.025 Uiso 1 1 calc R
C6 C 0.0847(5) 0.04877(12) 0.5776(4) 0.0194(10) Uani 1 1 d .
H6A H -0.0203 0.0525 0.5123 0.023 Uiso 1 1 calc R
C1 C 0.1411(5) 0.06653(11) 0.6989(4) 0.0146(9) Uani 1 1 d .
C19 C -0.0740(5) 0.14142(11) 0.6074(4) 0.0177(9) Uani 1 1 d .
C24 C -0.1591(5) 0.13506(12) 0.4710(5) 0.0223(10) Uani 1 1 d .
H24A H -0.1797 0.1118 0.4382 0.027 Uiso 1 1 calc R
C23 C -0.2133(6) 0.16313(13) 0.3838(5) 0.0287(11) Uani 1 1 d .
H23A H -0.2688 0.1590 0.2905 0.034 Uiso 1 1 calc R
C22 C -0.1871(6) 0.19713(12) 0.4319(5) 0.0275(11) Uani 1 1 d .
H22A H -0.2275 0.2162 0.3717 0.033 Uiso 1 1 calc R
C21 C -0.1023(5) 0.20344(12) 0.5676(5) 0.0246(11) Uani 1 1 d .
H21A H -0.0851 0.2268 0.5999 0.030 Uiso 1 1 calc R
C20 C -0.0419(5) 0.17558(11) 0.6575(4) 0.0189(10) Uani 1 1 d .
C25 C 0.1834(5) 0.22341(11) 0.8408(4) 0.0186(9) Uani 1 1 d .
C26 C 0.2714(5) 0.22620(12) 0.7653(5) 0.0237(10) Uani 1 1 d .
H26A H 0.2751 0.2071 0.7116 0.028 Uiso 1 1 calc R
C27 C 0.3534(6) 0.25682(13) 0.7689(5) 0.0290(11) Uani 1 1 d .
H27A H 0.4102 0.2589 0.7154 0.035 Uiso 1 1 calc R
C28 C 0.3523(6) 0.28408(13) 0.8499(5) 0.0338(13) Uani 1 1 d .
H28A H 0.4098 0.3048 0.8534 0.041 Uiso 1 1 calc R
C29 C 0.2682(7) 0.28133(13) 0.9254(5) 0.0365(13) Uani 1 1 d .
H29A H 0.2689 0.3002 0.9817 0.044 Uiso 1 1 calc R
C30 C 0.1818(6) 0.25134(13) 0.9210(5) 0.0283(11) Uani 1 1 d .
H30A H 0.1222 0.2499 0.9724 0.034 Uiso 1 1 calc R
C31 C -0.0489(5) 0.19210(11) 0.9186(5) 0.0180(9) Uani 1 1 d .
C32 C -0.2076(6) 0.20097(13) 0.8501(6) 0.0302(12) Uani 1 1 d .
H32A H -0.2537 0.2038 0.7557 0.036 Uiso 1 1 calc R
C33 C -0.2985(6) 0.20573(14) 0.9222(6) 0.0398(14) Uani 1 1 d .
H33A H -0.4076 0.2111 0.8758 0.048 Uiso 1 1 calc R
C34 C -0.2317(7) 0.20272(14) 1.0596(6) 0.0358(13) Uani 1 1 d .
H34A H -0.2944 0.2064 1.1073 0.043 Uiso 1 1 calc R
C35 C -0.0750(6) 0.19447(13) 1.1273(6) 0.0306(12) Uani 1 1 d .
H35A H -0.0288 0.1926 1.2221 0.037 Uiso 1 1 calc R
C36 C 0.0160(6) 0.18883(12) 1.0575(5) 0.0247(11) Uani 1 1 d .
H36A H 0.1241 0.1827 1.1048 0.030 Uiso 1 1 calc R
C37 C 0.4082(7) 0.11067(16) 1.5432(7) 0.0526(17) Uani 1 1 d .
H37A H 0.4682 0.0975 1.5027 0.063 Uiso 1 1 calc R
H37B H 0.3906 0.0949 1.6066 0.063 Uiso 1 1 calc R

loop_
_atom_site_aniso_label
_atom_site_aniso_U_11
_atom_site_aniso_U_22
_atom_site_aniso_U_33
_atom_site_aniso_U_23
_atom_site_aniso_U_13
_atom_site_aniso_U_12
Pt1 0.01356(9) 0.00982(9) 0.01410(9) -0.00057(7) 0.00298(6) 0.00139(7)
Te1 0.01406(14) 0.01082(14) 0.01585(14) -0.00046(11) 0.00339(11) 0.00071(11)
Cl1 0.0176(5) 0.0204(6) 0.0256(6) -0.0088(5) -0.0010(5) 0.0009(4)
Cl2 0.0236(6) 0.0169(6) 0.0294(6) -0.0006(5) 0.0054(5) -0.0001(5)
Cl3 0.0403(9) 0.0340(8) 0.0886(13) -0.0066(8) 0.0020(9) 0.0026(7)
Cl4 0.0645(10) 0.0331(8) 0.0393(8) -0.0023(6) -0.0003(7) -0.0005(7)
P1 0.0140(5) 0.0110(5) 0.0142(5) 0.0014(4) 0.0033(4) 0.0023(4)
P2 0.0147(5) 0.0096(5) 0.0191(6) -0.0008(4) 0.0037(5) 0.0002(4)
C7 0.013(2) 0.018(2) 0.018(2) 0.0042(18) 0.0054(18) 0.0032(18)
C8 0.027(3) 0.022(3) 0.019(2) -0.0027(19) 0.008(2) -0.004(2)
C9 0.032(3) 0.035(3) 0.021(3) 0.001(2) 0.014(2) -0.001(2)
C10 0.023(2) 0.028(3) 0.031(3) 0.013(2) 0.015(2) 0.007(2)
C11 0.030(3) 0.014(2) 0.035(3) 0.001(2) 0.015(2) -0.002(2)
C12 0.023(2) 0.016(2) 0.022(2) -0.0014(19) 0.008(2) 0.0004(19)
C13 0.014(2) 0.015(2) 0.019(2) -0.0030(18) 0.0057(18) 0.0015(17)
C18 0.020(2) 0.029(3) 0.021(2) 0.000(2) 0.005(2) 0.004(2)
C17 0.025(3) 0.045(3) 0.023(3) -0.008(2) -0.003(2) 0.011(2)
C16 0.018(3) 0.043(3) 0.045(3) -0.022(3) 0.012(2) -0.009(2)
C15 0.032(3) 0.026(3) 0.051(3) -0.013(3) 0.026(3) -0.009(2)
C14 0.025(3) 0.017(2) 0.034(3) -0.001(2) 0.015(2) 0.000(2)
C2 0.018(2) 0.012(2) 0.015(2) 0.0017(17) 0.0057(18) 0.0001(17)
C3 0.019(2) 0.016(2) 0.024(2) 0.0022(19) 0.008(2) 0.0037(18)
C4 0.027(3) 0.017(2) 0.022(2) -0.0001(19) 0.013(2) 0.0034(19)
C5 0.028(3) 0.019(2) 0.018(2) -0.0031(19) 0.012(2) -0.003(2)
C6 0.019(2) 0.018(2) 0.019(2) -0.0003(18) 0.0061(19) -0.0051(19)
C1 0.019(2) 0.007(2) 0.018(2) 0.0036(17) 0.0089(18) 0.0026(17)
C19 0.016(2) 0.014(2) 0.020(2) 0.0033(18) 0.0042(18) 0.0028(17)
C24 0.021(2) 0.015(2) 0.022(2) 0.0019(19) 0.0014(19) 0.0020(19)
C23 0.025(3) 0.032(3) 0.020(2) 0.006(2) 0.000(2) -0.004(2)
C22 0.026(3) 0.017(3) 0.028(3) 0.010(2) 0.000(2) 0.002(2)
C21 0.020(2) 0.016(2) 0.029(3) 0.002(2) 0.002(2) 0.0019(19)
C20 0.015(2) 0.016(2) 0.023(2) 0.0011(19) 0.0046(19) 0.0023(18)
C25 0.016(2) 0.016(2) 0.019(2) 0.0032(18) 0.0026(19) 0.0017(18)
C26 0.016(2) 0.020(3) 0.031(3) 0.003(2) 0.006(2) 0.0035(19)
C27 0.024(3) 0.030(3) 0.031(3) 0.006(2) 0.010(2) -0.005(2)
C28 0.035(3) 0.023(3) 0.035(3) 0.004(2) 0.006(2) -0.014(2)
C29 0.054(4) 0.015(3) 0.036(3) -0.004(2) 0.015(3) -0.008(2)
C30 0.036(3) 0.023(3) 0.028(3) 0.000(2) 0.015(2) -0.005(2)
C31 0.017(2) 0.005(2) 0.031(3) -0.0030(18) 0.009(2) -0.0011(17)
C32 0.021(3) 0.022(3) 0.046(3) 0.001(2) 0.013(2) 0.004(2)
C33 0.017(3) 0.031(3) 0.070(4) -0.004(3) 0.017(3) 0.001(2)
C34 0.039(3) 0.025(3) 0.058(4) -0.009(3) 0.035(3) -0.002(2)
C35 0.035(3) 0.023(3) 0.040(3) -0.008(2) 0.022(3) -0.009(2)
C36 0.023(2) 0.023(3) 0.031(3) -0.006(2) 0.014(2) -0.004(2)
C37 0.044(4) 0.036(4) 0.062(4) -0.009(3) 0.007(3) 0.005(3)

loop_
_atom_type_symbol
_atom_type_description
_atom_type_scat_dispersion_real
_atom_type_scat_dispersion_imag
_atom_type_scat_source
C C 0.0033 0.0016 'International Tables Vol C Tables 4.2.6.8 and 6.1.1.4'
H H 0.0000 0.0000 'International Tables Vol C Tables 4.2.6.8 and 6.1.1.4'
Pt Pt -1.7033 8.3905 'International Tables Vol C Tables 4.2.6.8 and 6.1.1.4'
Te Te -0.5308 1.6751 'International Tables Vol C Tables 4.2.6.8 and 6.1.1.4'
P P 0.1023 0.0942 'International Tables Vol C Tables 4.2.6.8 and 6.1.1.4'
Cl Cl 0.1484 0.1585 'International Tables Vol C Tables 4.2.6.8 and 6.1.1.4'

loop_
_geom_angle_atom_site_label_1
_geom_angle_atom_site_label_2
_geom_angle_atom_site_label_3
_geom_angle
P2 Pt1 P1 168.19(4)
P2 Pt1 Cl1 92.67(4)
P1 Pt1 Cl1 96.15(4)
P2 Pt1 Te1 86.52(3)
P1 Pt1 Te1 85.31(3)
Cl1 Pt1 Te1 175.33(3)
C19 Te1 C1 104.90(16)
C19 Te1 Pt1 93.55(12)
C1 Te1 Pt1 93.23(12)
C19 Te1 Cl2 83.48(12)
C1 Te1 Cl2 85.92(12)
Pt1 Te1 Cl2 176.58(3)
C13 P1 C7 106.8(2)
C13 P1 C2 105.5(2)
C7 P1 C2 105.3(2)
C13 P1 Pt1 117.32(15)
C7 P1 Pt1 114.87(14)
C2 P1 Pt1 105.96(14)
C25 P2 C31 106.3(2)
C25 P2 C20 104.4(2)
C31 P2 C20 109.5(2)
C25 P2 Pt1 117.69(14)
C31 P2 Pt1 110.94(15)
C20 P2 Pt1 107.64(14)
C12 C7 C8 119.3(4)
C12 C7 P1 122.1(3)
C8 C7 P1 118.7(3)
C9 C8 C7 120.3(4)
C9 C8 H8A 119.9
C7 C8 H8A 119.9
C8 C9 C10 120.4(5)
C8 C9 H9A 119.8
C10 C9 H9A 119.8
C11 C10 C9 120.1(4)
C11 C10 H10A 119.9
C9 C10 H10A 119.9
C10 C11 C12 120.1(5)
C10 C11 H11A 120.0
C12 C11 H11A 120.0
C7 C12 C11 119.9(4)
C7 C12 H12A 120.1
C11 C12 H12A 120.1
C18 C13 C14 119.7(4)
C18 C13 P1 122.8(3)
C14 C13 P1 117.5(3)
C17 C18 C13 119.2(5)
C17 C18 H18A 120.4
C13 C18 H18A 120.4
C16 C17 C18 120.3(5)
C16 C17 H17A 119.9
C18 C17 H17A 119.9
C15 C16 C17 120.6(5)
C15 C16 H16A 119.7
C17 C16 H16A 119.7
C14 C15 C16 119.7(5)
C14 C15 H15A 120.2
C16 C15 H15A 120.2
C15 C14 C13 120.5(5)
C15 C14 H14A 119.8
C13 C14 H14A 119.8
C3 C2 C1 119.0(4)
C3 C2 P1 122.0(3)
C1 C2 P1 118.9(3)
C4 C3 C2 120.5(4)
C4 C3 H3A 119.8
C2 C3 H3A 119.8
C5 C4 C3 119.4(4)
C5 C4 H4A 120.3
C3 C4 H4A 120.3
C6 C5 C4 121.2(4)
C6 C5 H5A 119.4
C4 C5 H5A 119.4
C5 C6 C1 119.2(4)
C5 C6 H6A 120.4
C1 C6 H6A 120.4
C6 C1 C2 120.7(4)
C6 C1 Te1 122.2(3)
C2 C1 Te1 116.9(3)
C24 C19 C20 121.2(4)
C24 C19 Te1 122.1(3)
C20 C19 Te1 116.4(3)
C23 C24 C19 119.2(4)
C23 C24 H24A 120.4
C19 C24 H24A 120.4
C22 C23 C24 120.5(5)
C22 C23 H23A 119.8
C24 C23 H23A 119.8
C23 C22 C21 120.3(4)
C23 C22 H22A 119.9
C21 C22 H22A 119.9
C22 C21 C20 120.4(4)
C22 C21 H21A 119.8
C20 C21 H21A 119.8
C19 C20 C21 118.3(4)
C19 C20 P2 120.2(3)
C21 C20 P2 121.5(3)
C30 C25 C26 119.1(4)
C30 C25 P2 121.6(4)
C26 C25 P2 119.2(4)
C27 C26 C25 120.2(5)
C27 C26 H26A 119.9
C25 C26 H26A 119.9
C28 C27 C26 120.0(5)
C28 C27 H27A 120.0
C26 C27 H27A 120.0
C29 C28 C27 120.0(5)
C29 C28 H28A 120.0
C27 C28 H28A 120.0
C28 C29 C30 121.0(5)
C28 C29 H29A 119.5
C30 C29 H29A 119.5
C25 C30 C29 119.5(5)
C25 C30 H30A 120.2
C29 C30 H30A 120.2
C32 C31 C36 119.1(4)
C32 C31 P2 123.2(4)
C36 C31 P2 117.7(3)
C31 C32 C33 119.1(5)
C31 C32 H32A 120.4
C33 C32 H32A 120.4
C34 C33 C32 120.9(5)
C34 C33 H33A 119.6
C32 C33 H33A 119.6
C35 C34 C33 120.1(5)
C35 C34 H34A 120.0
C33 C34 H34A 120.0
C34 C35 C36 119.9(5)
C34 C35 H35A 120.1
C36 C35 H35A 120.1
C35 C36 C31 120.9(5)
C35 C36 H36A 119.6
C31 C36 H36A 119.6
Cl3 C37 Cl4 113.4(4)
Cl3 C37 H37A 108.9
Cl4 C37 H37A 108.9
Cl3 C37 H37B 108.9
Cl4 C37 H37B 108.9
H37A C37 H37B 107.7

loop_
_geom_bond_atom_site_label_1
_geom_bond_atom_site_label_2
_geom_bond_distance
Pt1 P2 2.2806(12)
Pt1 P1 2.2907(11)
Pt1 Cl1 2.3384(11)
Pt1 Te1 2.5281(5)
Te1 C19 2.142(4)
Te1 C1 2.144(4)
Te1 Cl2 3.1759(12)
Cl3 C37 1.725(6)
Cl4 C37 1.763(6)
P1 C13 1.812(4)
P1 C7 1.814(4)
P1 C2 1.831(4)
P2 C25 1.815(5)
P2 C31 1.822(5)
P2 C20 1.823(5)
C7 C12 1.397(6)
C7 C8 1.400(6)
C8 C9 1.381(7)
C8 H8A 0.9500
C9 C10 1.384(7)
C9 H9A 0.9500
C10 C11 1.383(7)
C10 H10A 0.9500
C11 C12 1.398(7)
C11 H11A 0.9500
C12 H12A 0.9500
C13 C18 1.393(6)
C13 C14 1.397(6)
C18 C17 1.389(7)
C18 H18A 0.9500
C17 C16 1.383(8)
C17 H17A 0.9500
C16 C15 1.378(8)
C16 H16A 0.9500
C15 C14 1.377(7)
C15 H15A 0.9500
C14 H14A 0.9500
C2 C3 1.397(6)
C2 C1 1.398(6)
C3 C4 1.390(6)
C3 H3A 0.9500
C4 C5 1.385(6)
C4 H4A 0.9500
C5 C6 1.384(6)
C5 H5A 0.9500
C6 C1 1.390(6)
C6 H6A 0.9500
C19 C24 1.393(6)
C19 C20 1.401(6)
C24 C23 1.387(6)
C24 H24A 0.9500
C23 C22 1.386(7)
C23 H23A 0.9500
C22 C21 1.387(7)
C22 H22A 0.9500
C21 C20 1.401(6)
C21 H21A 0.9500
C25 C30 1.391(7)
C25 C26 1.400(7)
C26 C27 1.391(7)
C26 H26A 0.9500
C27 C28 1.376(7)
C27 H27A 0.9500
C28 C29 1.371(8)
C28 H28A 0.9500
C29 C30 1.392(7)
C29 H29A 0.9500
C30 H30A 0.9500
C31 C32 1.392(6)
C31 C36 1.394(7)
C32 C33 1.400(8)
C32 H32A 0.9500
C33 C34 1.378(8)
C33 H33A 0.9500
C34 C35 1.370(8)
C34 H34A 0.9500
C35 C36 1.386(7)
C35 H35A 0.9500
C36 H36A 0.9500
C37 H37A 0.9900
C37 H37B 0.9900

loop_
_geom_torsion_atom_site_label_1
_geom_torsion_atom_site_label_2
_geom_torsion_atom_site_label_3
_geom_torsion_atom_site_label_4
_geom_torsion
P2 Pt1 Te1 C19 31.95(12)
P1 Pt1 Te1 C19 -139.52(12)
Cl1 Pt1 Te1 C19 112.1(4)
P2 Pt1 Te1 C1 137.10(11)
P1 Pt1 Te1 C1 -34.36(11)
Cl1 Pt1 Te1 C1 -142.8(4)
P2 Pt1 Te1 Cl2 61.6(4)
P1 Pt1 Te1 Cl2 -109.9(4)
Cl1 Pt1 Te1 Cl2 141.7(5)
P2 Pt1 P1 C13 110.3(2)
Cl1 Pt1 P1 C13 -27.80(17)
Te1 Pt1 P1 C13 156.65(16)
P2 Pt1 P1 C7 -123.0(2)
Cl1 Pt1 P1 C7 98.93(16)
Te1 Pt1 P1 C7 -76.62(16)
P2 Pt1 P1 C2 -7.2(3)
Cl1 Pt1 P1 C2 -145.25(15)
Te1 Pt1 P1 C2 39.20(14)
P1 Pt1 P2 C25 -104.3(3)
Cl1 Pt1 P2 C25 34.02(17)
Te1 Pt1 P2 C25 -150.58(17)
P1 Pt1 P2 C31 133.0(2)
Cl1 Pt1 P2 C31 -88.65(16)
Te1 Pt1 P2 C31 86.75(15)
P1 Pt1 P2 C20 13.2(3)
Cl1 Pt1 P2 C20 151.51(16)
Te1 Pt1 P2 C20 -33.09(15)
C13 P1 C7 C12 -111.0(4)
C2 P1 C7 C12 0.9(4)
Pt1 P1 C7 C12 117.1(3)
C13 P1 C7 C8 69.3(4)
C2 P1 C7 C8 -178.8(3)
Pt1 P1 C7 C8 -62.7(4)
C12 C7 C8 C9 1.7(7)
P1 C7 C8 C9 -178.5(4)
C7 C8 C9 C10 -1.2(7)
C8 C9 C10 C11 0.0(7)
C9 C10 C11 C12 0.7(7)
C8 C7 C12 C11 -1.0(7)
P1 C7 C12 C11 179.3(3)
C10 C11 C12 C7 -0.2(7)
C7 P1 C13 C18 2.6(4)
C2 P1 C13 C18 -109.1(4)
Pt1 P1 C13 C18 133.2(3)
C7 P1 C13 C14 -177.9(3)
C2 P1 C13 C14 70.4(4)
Pt1 P1 C13 C14 -47.3(4)
C14 C13 C18 C17 -0.9(7)
P1 C13 C18 C17 178.6(4)
C13 C18 C17 C16 -0.2(7)
C18 C17 C16 C15 0.8(8)
C17 C16 C15 C14 -0.4(8)
C16 C15 C14 C13 -0.7(7)
C18 C13 C14 C15 1.3(7)
P1 C13 C14 C15 -178.2(4)
C13 P1 C2 C3 26.6(4)
C7 P1 C2 C3 -86.2(4)
Pt1 P1 C2 C3 151.7(3)
C13 P1 C2 C1 -156.7(3)
C7 P1 C2 C1 90.5(4)
Pt1 P1 C2 C1 -31.6(4)
C1 C2 C3 C4 -0.5(6)
P1 C2 C3 C4 176.2(3)
C2 C3 C4 C5 -1.0(7)
C3 C4 C5 C6 1.1(7)
C4 C5 C6 C1 0.4(7)
C5 C6 C1 C2 -2.0(6)
C5 C6 C1 Te1 -175.7(3)
C3 C2 C1 C6 2.0(6)
P1 C2 C1 C6 -174.8(3)
C3 C2 C1 Te1 176.1(3)
P1 C2 C1 Te1 -0.8(5)
C19 Te1 C1 C6 -63.3(4)
Pt1 Te1 C1 C6 -157.8(3)
Cl2 Te1 C1 C6 18.9(3)
C19 Te1 C1 C2 122.8(3)
Pt1 Te1 C1 C2 28.2(3)
Cl2 Te1 C1 C2 -155.1(3)
C1 Te1 C19 C24 60.8(4)
Pt1 Te1 C19 C24 155.1(4)
Cl2 Te1 C19 C24 -23.2(4)
C1 Te1 C19 C20 -125.2(3)
Pt1 Te1 C19 C20 -30.9(3)
Cl2 Te1 C19 C20 150.8(3)
C20 C19 C24 C23 -0.3(7)
Te1 C19 C24 C23 173.4(4)
C19 C24 C23 C22 -1.8(7)
C24 C23 C22 C21 1.9(8)
C23 C22 C21 C20 0.2(8)
C24 C19 C20 C21 2.3(7)
Te1 C19 C20 C21 -171.7(3)
C24 C19 C20 P2 -176.7(4)
Te1 C19 C20 P2 9.3(5)
C22 C21 C20 C19 -2.2(7)
C22 C21 C20 P2 176.8(4)
C25 P2 C20 C19 147.2(4)
C31 P2 C20 C19 -99.3(4)
Pt1 P2 C20 C19 21.4(4)
C25 P2 C20 C21 -31.7(4)
C31 P2 C20 C21 81.7(4)
Pt1 P2 C20 C21 -157.6(3)
C31 P2 C25 C30 12.1(4)
C20 P2 C25 C30 127.8(4)
Pt1 P2 C25 C30 -112.9(4)
C31 P2 C25 C26 -169.7(3)
C20 P2 C25 C26 -53.9(4)
Pt1 P2 C25 C26 65.3(4)
C30 C25 C26 C27 -1.3(7)
P2 C25 C26 C27 -179.6(4)
C25 C26 C27 C28 2.0(7)
C26 C27 C28 C29 -1.1(8)
C27 C28 C29 C30 -0.6(8)
C26 C25 C30 C29 -0.4(7)
P2 C25 C30 C29 177.9(4)
C28 C29 C30 C25 1.4(8)
C25 P2 C31 C32 96.7(4)
C20 P2 C31 C32 -15.6(4)
Pt1 P2 C31 C32 -134.3(4)
C25 P2 C31 C36 -85.4(4)
C20 P2 C31 C36 162.4(3)
Pt1 P2 C31 C36 43.7(4)
C36 C31 C32 C33 -1.2(7)
P2 C31 C32 C33 176.8(4)
C31 C32 C33 C34 1.9(8)
C32 C33 C34 C35 -1.0(8)
C33 C34 C35 C36 -0.6(8)
C34 C35 C36 C31 1.3(7)
C32 C31 C36 C35 -0.4(7)
P2 C31 C36 C35 -178.4(4)
